data_4126436
loop_
_publ_author_name
'Hartline, Douglas R.'
'Zeller, Matthias'
'Uyeda, Christopher'

_publ_section_title
;
 Catalytic Carbonylative Rearrangement of Norbornadiene via Dinuclear
 Carbon-Carbon Oxidative Addition.
;
_journal_name_full 'Journal of the American Chemical Society'
_journal_paper_doi 10.1021/jacs.7b08691
_journal_year 2017
_chemical_formula_sum 'C12 H16 O2'
_chemical_formula_weight 192.25
_space_group_crystal_system monoclinic
_space_group_IT_number 14
_space_group_name_Hall '-P 2ybc'
_space_group_name_H-M_alt 'P 1 21/c 1'
_symmetry_space_group_name_Hall '-P 2ybc'
_symmetry_space_group_name_H-M 'P 1 21/c 1'
_atom_sites_solution_hydrogens geom
_atom_sites_solution_primary direct
_atom_sites_solution_secondary difmap
_audit_creation_method SHELXL-2016/6
_cell_angle_alpha 90
_cell_angle_beta 92.264(3)
_cell_angle_gamma 90
_cell_formula_units_Z 4
_cell_length_a 11.7473(8)
_cell_length_b 8.3555(4)
_cell_length_c 11.0937(7)
_cell_measurement_reflns_used 9911
_cell_measurement_temperature 100(2)
_cell_measurement_theta_max 36.2333
_cell_measurement_theta_min 3.4704
_cell_volume 1088.05(11)
_computing_cell_refinement 'SAINT V8.37A (Bruker, 2016)'
_computing_data_collection 'Apex3 v2016.9-0 (Bruker, 2016)'
_computing_data_reduction 'SAINT V8.37A (Bruker, 2016)'
_computing_structure_refinement
;  
SHELXL-2016/6 (Sheldrick, 2015, 2016), 
SHELXLE Rev714 (H\"ubschle et al., 2011)
;
_computing_structure_solution 'SHELXS-97 (Sheldrick, 2008)'
_diffrn_ambient_temperature 100(2)
_diffrn_measured_fraction_theta_full 0.998
_diffrn_measured_fraction_theta_max 0.999
_diffrn_measurement_device_type 'Bruker AXS D8 Quest CMOS diffractometer'
_diffrn_measurement_method 'omega and phi scans'
_diffrn_radiation_monochromator 'laterally graded multilayer (Goebel) mirror'
_diffrn_radiation_type MoK\a
_diffrn_radiation_wavelength 0.71073
_diffrn_reflns_av_R_equivalents 0.0379
_diffrn_reflns_av_unetI/netI 0.0202
_diffrn_reflns_Laue_measured_fraction_full 0.998
_diffrn_reflns_Laue_measured_fraction_max 0.999
_diffrn_reflns_limit_h_max 16
_diffrn_reflns_limit_h_min -16
_diffrn_reflns_limit_k_max 11
_diffrn_reflns_limit_k_min -11
_diffrn_reflns_limit_l_max 15
_diffrn_reflns_limit_l_min -15
_diffrn_reflns_number 35324
_diffrn_reflns_point_group_measured_fraction_full 0.998
_diffrn_reflns_point_group_measured_fraction_max 0.999
_diffrn_reflns_theta_full 25.242
_diffrn_reflns_theta_max 30.507
_diffrn_reflns_theta_min 2.993
_diffrn_source 'I-mu-S microsource X-ray tube'
_exptl_absorpt_coefficient_mu 0.078
_exptl_absorpt_correction_T_max 0.7471
_exptl_absorpt_correction_T_min 0.7178
_exptl_absorpt_correction_type multi-scan
_exptl_absorpt_process_details
;
 SADABS 2016/2: Krause, L., Herbst-Irmer, R., Sheldrick G.M. & Stalke D.,
 J. Appl. Cryst. 48 (2015) 3-10
;
_exptl_crystal_colour colourless
_exptl_crystal_density_diffrn 1.174
_exptl_crystal_description plate
_exptl_crystal_F_000 416
_exptl_crystal_size_max 0.340
_exptl_crystal_size_mid 0.330
_exptl_crystal_size_min 0.130
_refine_diff_density_max 0.375
_refine_diff_density_min -0.225
_refine_diff_density_rms 0.046
_refine_ls_extinction_method none
_refine_ls_goodness_of_fit_ref 1.053
_refine_ls_hydrogen_treatment constr
_refine_ls_matrix_type full
_refine_ls_number_parameters 130
_refine_ls_number_reflns 3322
_refine_ls_number_restraints 0
_refine_ls_restrained_S_all 1.053
_refine_ls_R_factor_all 0.0530
_refine_ls_R_factor_gt 0.0407
_refine_ls_shift/su_max 0.000
_refine_ls_shift/su_mean 0.000
_refine_ls_structure_factor_coef Fsqd
_refine_ls_weighting_details 'w=1/[\s^2^(Fo^2^)+(0.0586P)^2^+0.2958P] where P=(Fo^2^+2Fc^2^)/3'
_refine_ls_weighting_scheme calc
_refine_ls_wR_factor_gt 0.1021
_refine_ls_wR_factor_ref 0.1115
_reflns_Friedel_coverage 0.000
_reflns_number_gt 2768
_reflns_number_total 3322
_reflns_threshold_expression 'I > 2\s(I)'
_cod_data_source_file ja7b08691_si_001.cif
_cod_data_source_block 9
_cod_database_code 4126436
_shelx_shelxl_version_number 2016/6
_shelx_space_group_comment
;
The symmetry employed for this shelxl refinement is uniquely defined
by the following loop, which should always be used as a source of
symmetry information in preference to the above space-group names.
They are only intended as comments.
;
_shelx_estimated_absorpt_t_min 0.974
_shelx_estimated_absorpt_t_max 0.990

loop_
_space_group_symop_operation_xyz
'x, y, z'
'-x, y+1/2, -z+1/2'
'-x, -y, -z'
'x, -y-1/2, z-1/2'

loop_
_atom_site_label
_atom_site_type_symbol
_atom_site_fract_x
_atom_site_fract_y
_atom_site_fract_z
_atom_site_U_iso_or_equiv
_atom_site_adp_type
_atom_site_occupancy
_atom_site_site_symmetry_order
_atom_site_calc_flag
_atom_site_refinement_flags_posn
_atom_site_refinement_flags_adp
O1 O 0.87200(6) -0.43439(9) -0.12932(7) 0.02388(17) Uani 1 1 d . .
O2 O 0.67149(6) 0.14319(7) 0.05876(6) 0.01514(15) Uani 1 1 d . .
C1 C 0.87047(8) -0.31436(11) -0.06693(8) 0.01617(18) Uani 1 1 d . .
C2 C 0.93591(8) -0.28480(12) 0.04644(9) 0.01963(19) Uani 1 1 d . .
H2 H 0.987647 -0.358010 0.084613 0.024 Uiso 1 1 calc R U
C3 C 0.91138(8) -0.13874(12) 0.08766(9) 0.01890(19) Uani 1 1 d . .
H3 H 0.945660 -0.095419 0.159471 0.023 Uiso 1 1 calc R U
C4 C 0.82477(7) -0.04923(10) 0.01029(8) 0.01434(17) Uani 1 1 d . .
H4 H 0.857531 0.052516 -0.020766 0.017 Uiso 1 1 calc R U
C5 C 0.79638(8) -0.16702(11) -0.09392(8) 0.01630(18) Uani 1 1 d . .
H5 H 0.811306 -0.119505 -0.174510 0.020 Uiso 1 1 calc R U
C6 C 0.67243(8) -0.20478(11) -0.08064(10) 0.0228(2) Uani 1 1 d . .
H6 H 0.630349 -0.275750 -0.132336 0.027 Uiso 1 1 calc R U
C7 C 0.62828(8) -0.12817(11) 0.01111(10) 0.0223(2) Uani 1 1 d . .
H7 H 0.551912 -0.141964 0.034290 0.027 Uiso 1 1 calc R U
C8 C 0.71166(7) -0.01705(10) 0.07481(8) 0.01464(17) Uani 1 1 d . .
H8 H 0.720114 -0.044267 0.162484 0.018 Uiso 1 1 calc R U
C9 C 0.69269(8) 0.25505(11) 0.15700(8) 0.01630(18) Uani 1 1 d . .
C10 C 0.82036(9) 0.27226(13) 0.18620(10) 0.0250(2) Uani 1 1 d . .
H10A H 0.858899 0.305204 0.113485 0.038 Uiso 1 1 calc R U
H10B H 0.851251 0.169396 0.214563 0.038 Uiso 1 1 calc R U
H10C H 0.832769 0.353216 0.249277 0.038 Uiso 1 1 calc R U
C11 C 0.64446(9) 0.41203(12) 0.10731(10) 0.0231(2) Uani 1 1 d . .
H11A H 0.685999 0.443638 0.036213 0.035 Uiso 1 1 calc R U
H11B H 0.652738 0.495396 0.169178 0.035 Uiso 1 1 calc R U
H11C H 0.563606 0.398058 0.084574 0.035 Uiso 1 1 calc R U
C12 C 0.62987(10) 0.20297(14) 0.26783(9) 0.0273(2) Uani 1 1 d . .
H12A H 0.549533 0.183717 0.245271 0.041 Uiso 1 1 calc R U
H12B H 0.635509 0.287330 0.329145 0.041 Uiso 1 1 calc R U
H12C H 0.664115 0.104325 0.300419 0.041 Uiso 1 1 calc R U

loop_
_atom_site_aniso_label
_atom_site_aniso_U_11
_atom_site_aniso_U_22
_atom_site_aniso_U_33
_atom_site_aniso_U_23
_atom_site_aniso_U_13
_atom_site_aniso_U_12
O1 0.0275(4) 0.0195(3) 0.0245(4) -0.0060(3) -0.0016(3) 0.0051(3)
O2 0.0204(3) 0.0118(3) 0.0128(3) -0.0006(2) -0.0030(2) 0.0035(2)
C1 0.0157(4) 0.0165(4) 0.0163(4) 0.0000(3) 0.0019(3) 0.0010(3)
C2 0.0153(4) 0.0236(5) 0.0198(4) -0.0014(4) -0.0017(3) 0.0050(3)
C3 0.0127(4) 0.0253(5) 0.0185(4) -0.0038(4) -0.0017(3) 0.0010(3)
C4 0.0142(4) 0.0134(4) 0.0154(4) -0.0005(3) 0.0012(3) -0.0015(3)
C5 0.0205(4) 0.0139(4) 0.0142(4) 0.0002(3) -0.0017(3) 0.0013(3)
C6 0.0181(4) 0.0146(4) 0.0348(6) -0.0035(4) -0.0103(4) 0.0018(3)
C7 0.0129(4) 0.0140(4) 0.0398(6) 0.0006(4) -0.0011(4) -0.0003(3)
C8 0.0142(4) 0.0124(4) 0.0174(4) 0.0026(3) 0.0011(3) 0.0018(3)
C9 0.0188(4) 0.0160(4) 0.0138(4) -0.0029(3) -0.0022(3) 0.0027(3)
C10 0.0209(5) 0.0225(5) 0.0310(5) -0.0082(4) -0.0069(4) 0.0012(4)
C11 0.0292(5) 0.0158(4) 0.0238(5) -0.0032(4) -0.0043(4) 0.0062(4)
C12 0.0329(6) 0.0329(6) 0.0165(4) -0.0007(4) 0.0043(4) 0.0048(4)

loop_
_atom_type_symbol
_atom_type_description
_atom_type_scat_dispersion_real
_atom_type_scat_dispersion_imag
_atom_type_scat_source
C C 0.0033 0.0016 'International Tables Vol C Tables 4.2.6.8 and 6.1.1.4'
H H 0.0000 0.0000 'International Tables Vol C Tables 4.2.6.8 and 6.1.1.4'
O O 0.0106 0.0060 'International Tables Vol C Tables 4.2.6.8 and 6.1.1.4'

loop_
_geom_angle_atom_site_label_1
_geom_angle_atom_site_label_2
_geom_angle_atom_site_label_3
_geom_angle
C8 O2 C9 117.67(7)
O1 C1 C2 127.27(9)
O1 C1 C5 124.86(8)
C2 C1 C5 107.86(8)
C3 C2 C1 109.47(8)
C3 C2 H2 125.3
C1 C2 H2 125.3
C2 C3 C4 114.10(8)
C2 C3 H3 123.0
C4 C3 H3 123.0
C3 C4 C5 103.39(7)
C3 C4 C8 113.19(7)
C5 C4 C8 106.92(7)
C3 C4 H4 111.0
C5 C4 H4 111.0
C8 C4 H4 111.0
C6 C5 C1 110.96(7)
C6 C5 C4 103.99(8)
C1 C5 C4 105.17(7)
C6 C5 H5 112.1
C1 C5 H5 112.1
C4 C5 H5 112.1
C7 C6 C5 112.58(8)
C7 C6 H6 123.7
C5 C6 H6 123.7
C6 C7 C8 113.03(8)
C6 C7 H7 123.5
C8 C7 H7 123.5
O2 C8 C7 108.30(7)
O2 C8 C4 112.84(7)
C7 C8 C4 103.23(7)
O2 C8 H8 110.7
C7 C8 H8 110.7
C4 C8 H8 110.7
O2 C9 C12 110.40(8)
O2 C9 C11 103.45(7)
C12 C9 C11 110.68(8)
O2 C9 C10 110.97(7)
C12 C9 C10 111.02(8)
C11 C9 C10 110.09(8)
C9 C10 H10A 109.5
C9 C10 H10B 109.5
H10A C10 H10B 109.5
C9 C10 H10C 109.5
H10A C10 H10C 109.5
H10B C10 H10C 109.5
C9 C11 H11A 109.5
C9 C11 H11B 109.5
H11A C11 H11B 109.5
C9 C11 H11C 109.5
H11A C11 H11C 109.5
H11B C11 H11C 109.5
C9 C12 H12A 109.5
C9 C12 H12B 109.5
H12A C12 H12B 109.5
C9 C12 H12C 109.5
H12A C12 H12C 109.5
H12B C12 H12C 109.5

loop_
_geom_bond_atom_site_label_1
_geom_bond_atom_site_label_2
_geom_bond_distance
O1 C1 1.2191(11)
O2 C8 1.4284(10)
O2 C9 1.4498(11)
C1 C2 1.4688(13)
C1 C5 1.5304(12)
C2 C3 1.3387(14)
C2 H2 0.9500
C3 C4 1.5040(13)
C3 H3 0.9500
C4 C5 1.5447(12)
C4 C8 1.5573(12)
C4 H4 1.0000
C5 C6 1.5027(14)
C5 H5 1.0000
C6 C7 1.3254(15)
C6 H6 0.9500
C7 C8 1.5054(13)
C7 H7 0.9500
C8 H8 1.0000
C9 C12 1.5223(14)
C9 C11 1.5234(13)
C9 C10 1.5286(13)
C10 H10A 0.9800
C10 H10B 0.9800
C10 H10C 0.9800
C11 H11A 0.9800
C11 H11B 0.9800
C11 H11C 0.9800
C12 H12A 0.9800
C12 H12B 0.9800
C12 H12C 0.9800

loop_
_geom_torsion_atom_site_label_1
_geom_torsion_atom_site_label_2
_geom_torsion_atom_site_label_3
_geom_torsion_atom_site_label_4
_geom_torsion
O1 C1 C2 C3 179.74(10)
C5 C1 C2 C3 -1.20(11)
C1 C2 C3 C4 1.04(12)
C2 C3 C4 C5 -0.45(11)
C2 C3 C4 C8 114.86(9)
O1 C1 C5 C6 68.13(12)
C2 C1 C5 C6 -110.97(9)
O1 C1 C5 C4 179.98(9)
C2 C1 C5 C4 0.88(10)
C3 C4 C5 C6 116.41(8)
C8 C4 C5 C6 -3.29(9)
C3 C4 C5 C1 -0.30(9)
C8 C4 C5 C1 -120.00(8)
C1 C5 C6 C7 113.05(9)
C4 C5 C6 C7 0.45(11)
C5 C6 C7 C8 2.79(12)
C9 O2 C8 C7 145.61(8)
C9 O2 C8 C4 -100.75(9)
C6 C7 C8 O2 115.16(9)
C6 C7 C8 C4 -4.70(11)
C3 C4 C8 O2 134.81(8)
C5 C4 C8 O2 -112.01(8)
C3 C4 C8 C7 -108.50(8)
C5 C4 C8 C7 4.67(9)
C8 O2 C9 C12 -64.13(10)
C8 O2 C9 C11 177.42(7)
C8 O2 C9 C10 59.40(10)
